data_4035685
loop_
_publ_author_name
'Plata, Paulina'
'Klimczak, Urszula'
'Zambro\'n, Bartosz K'

_publ_section_title
;
 Acyclic Remote 1,5- and 1,4,5-Stereocontrol in the Catalytic
 Stereoselective Reactions of \b-Lactams with Aldehydes: The Effect of the
 N-Methylimidazole Ligand.
;
_journal_issue 23
_journal_name_full 'The Journal of organic chemistry'
_journal_page_first 14527
_journal_page_last 14552
_journal_paper_doi 10.1021/acs.joc.8b02333
_journal_volume 83
_journal_year 2018
_chemical_absolute_configuration rm
_chemical_formula_moiety 'C18 H34 O5 Si'
_chemical_formula_sum 'C18 H34 O5 Si'
_chemical_formula_weight 358.54
_space_group_crystal_system monoclinic
_space_group_IT_number 5
_space_group_name_Hall 'C 2y'
_space_group_name_H-M_alt 'C 1 2 1'
_atom_sites_solution_hydrogens geom
_atom_sites_solution_primary direct
_atom_sites_solution_secondary difmap
_audit_creation_method SHELXL-2014
_cell_angle_alpha 90
_cell_angle_beta 90.2238(19)
_cell_angle_gamma 90
_cell_formula_units_Z 8
_cell_length_a 32.4209(9)
_cell_length_b 8.0512(3)
_cell_length_c 16.2619(5)
_cell_measurement_reflns_used 4309
_cell_measurement_temperature 296(2)
_cell_measurement_theta_max 68.49
_cell_measurement_theta_min 2.72
_cell_volume 4244.8(2)
_computing_cell_refinement 'Bruker SAINT'
_computing_data_collection 'Bruker APEX2'
_computing_data_reduction 'Bruker SAINT'
_computing_molecular_graphics 'Bruker SHELXTL'
_computing_publication_material 'Bruker SHELXTL'
_computing_structure_refinement 'SHELXL-2014 (Sheldrick, 2014)'
_computing_structure_solution 'SHELXL-2014 (Sheldrick, 2014)'
_diffrn_ambient_temperature 296(2)
_diffrn_measured_fraction_theta_full 0.998
_diffrn_measured_fraction_theta_max 0.996
_diffrn_measurement_device_type 'Bruker APEX-II CCD'
_diffrn_measurement_method '\f and \w scans'
_diffrn_radiation_monochromator graphite
_diffrn_radiation_type CuK\a
_diffrn_radiation_wavelength 1.54178
_diffrn_reflns_av_R_equivalents 0.0918
_diffrn_reflns_av_unetI/netI 0.0721
_diffrn_reflns_Laue_measured_fraction_full 0.998
_diffrn_reflns_Laue_measured_fraction_max 0.996
_diffrn_reflns_limit_h_max 38
_diffrn_reflns_limit_h_min -36
_diffrn_reflns_limit_k_max 9
_diffrn_reflns_limit_k_min -9
_diffrn_reflns_limit_l_max 19
_diffrn_reflns_limit_l_min -19
_diffrn_reflns_number 44135
_diffrn_reflns_point_group_measured_fraction_full 0.954
_diffrn_reflns_point_group_measured_fraction_max 0.948
_diffrn_reflns_theta_full 67.679
_diffrn_reflns_theta_max 68.491
_diffrn_reflns_theta_min 2.717
_diffrn_source 'fine-focus sealed tube'
_exptl_absorpt_coefficient_mu 1.155
_exptl_absorpt_correction_T_max 0.8610
_exptl_absorpt_correction_T_min 0.4510
_exptl_absorpt_correction_type multi-scan
_exptl_absorpt_process_details sadabs
_exptl_crystal_colour colourless
_exptl_crystal_density_diffrn 1.122
_exptl_crystal_density_method 'not measured'
_exptl_crystal_description needle
_exptl_crystal_F_000 1568
_exptl_crystal_size_max 0.819
_exptl_crystal_size_mid 0.136
_exptl_crystal_size_min 0.134
_refine_diff_density_max 0.504
_refine_diff_density_min -0.272
_refine_diff_density_rms 0.065
_refine_ls_abs_structure_details
;
 Flack x determined using 1529 quotients [(I+)-(I-)]/[(I+)+(I-)]
 (Parsons, Flack and Wagner, Acta Cryst. B69 (2013) 249-259).
;
_refine_ls_abs_structure_Flack 0.04(3)
_refine_ls_extinction_method none
_refine_ls_goodness_of_fit_ref 1.010
_refine_ls_hydrogen_treatment constr
_refine_ls_matrix_type full
_refine_ls_number_parameters 447
_refine_ls_number_reflns 7404
_refine_ls_number_restraints 1
_refine_ls_restrained_S_all 1.010
_refine_ls_R_factor_all 0.1223
_refine_ls_R_factor_gt 0.0646
_refine_ls_shift/su_max 0.000
_refine_ls_shift/su_mean 0.000
_refine_ls_structure_factor_coef Fsqd
_refine_ls_weighting_details 'w=1/[\s^2^(Fo^2^)+(0.1321P)^2^] where P=(Fo^2^+2Fc^2^)/3'
_refine_ls_weighting_scheme calc
_refine_ls_wR_factor_gt 0.1720
_refine_ls_wR_factor_ref 0.2191
_reflns_Friedel_coverage 0.767
_reflns_Friedel_fraction_full 0.902
_reflns_Friedel_fraction_max 0.891
_reflns_number_gt 4309
_reflns_number_total 7404
_reflns_threshold_expression 'I > 2\s(I)'
_cod_data_source_file jo8b02333_si_006.cif
_cod_data_source_block BZ_G381_0m
_cod_original_sg_symbol_H-M 'C 2'
_cod_database_code 4035685
_shelx_space_group_comment
;
The symmetry employed for this shelxl refinement is uniquely defined
by the following loop, which should always be used as a source of
symmetry information in preference to the above space-group names.
They are only intended as comments.
;
_shelx_estimated_absorpt_t_min 0.451
_shelx_estimated_absorpt_t_max 0.861
_shelxl_version_number 2014-3

loop_
_space_group_symop_operation_xyz
'x, y, z'
'-x, y, -z'
'x+1/2, y+1/2, z'
'-x+1/2, y+1/2, -z'

loop_
_atom_site_label
_atom_site_type_symbol
_atom_site_fract_x
_atom_site_fract_y
_atom_site_fract_z
_atom_site_U_iso_or_equiv
_atom_site_adp_type
_atom_site_occupancy
_atom_site_site_symmetry_order
_atom_site_calc_flag
_atom_site_refinement_flags_posn
_atom_site_refinement_flags_adp
Si1 Si 0.52602(6) 0.2940(3) 0.28755(13) 0.0710(6) Uani 1 1 d . .
Si2 Si 0.85719(6) 0.0784(2) 0.05181(12) 0.0605(5) Uani 1 1 d . .
O1 O 0.63528(13) 0.2691(6) 0.4608(3) 0.0655(13) Uani 1 1 d . .
O2 O 0.58784(16) 0.4178(10) 0.5190(4) 0.103(2) Uani 1 1 d . .
O3 O 0.56280(14) 0.2203(7) 0.3468(3) 0.0743(14) Uani 1 1 d . .
O4 O 0.71708(14) 0.1668(6) 0.4580(3) 0.0743(14) Uani 1 1 d . .
H4 H 0.7294 0.2536 0.4677 0.112 Uiso 1 1 calc R U
O5 O 0.6819(3) 0.3753(12) 0.2776(5) 0.140(3) Uani 1 1 d . .
H19 H 0.6923 0.3094 0.2452 0.211 Uiso 1 1 calc R U
O6 O 0.76930(14) 0.0222(6) 0.2698(3) 0.0678(13) Uani 1 1 d . .
O7 O 0.73785(19) 0.1706(9) 0.1771(4) 0.105(2) Uani 1 1 d . .
O8 O 0.82770(13) 0.0109(6) 0.1277(3) 0.0615(12) Uani 1 1 d . .
O9 O 0.77025(14) -0.0889(7) 0.4304(3) 0.0741(14) Uani 1 1 d . .
H9 H 0.7654 -0.0042 0.4567 0.111 Uiso 1 1 calc R U
O10 O 0.8630(2) 0.1267(9) 0.3696(5) 0.121(2) Uani 1 1 d . .
H12 H 0.8788 0.0601 0.3911 0.181 Uiso 1 1 calc R U
C1 C 0.5956(2) 0.3053(11) 0.4735(5) 0.070(2) Uani 1 1 d . .
C2 C 0.5621(2) 0.2015(11) 0.4346(4) 0.070(2) Uani 1 1 d . .
H2 H 0.5355 0.2439 0.4541 0.084 Uiso 1 1 calc R U
C3 C 0.5657(3) 0.0257(13) 0.4617(5) 0.088(3) Uani 1 1 d . .
H3 H 0.5416 -0.0243 0.4801 0.105 Uiso 1 1 calc R U
C4 C 0.5992(3) -0.0674(12) 0.4625(5) 0.087(3) Uani 1 1 d . .
H1 H 0.5952 -0.1741 0.4828 0.104 Uiso 1 1 calc R U
C5 C 0.6418(2) -0.0319(10) 0.4369(5) 0.075(2) Uani 1 1 d . .
H5 H 0.6593 -0.0421 0.4859 0.090 Uiso 1 1 calc R U
C6 C 0.6483(2) 0.1416(8) 0.4026(4) 0.0576(17) Uani 1 1 d . .
H6 H 0.6323 0.1535 0.3517 0.069 Uiso 1 1 calc R U
C7 C 0.6560(3) -0.1586(11) 0.3771(8) 0.114(4) Uani 1 1 d . .
H7A H 0.6474 -0.2668 0.3950 0.171 Uiso 1 1 calc R U
H7B H 0.6856 -0.1554 0.3735 0.171 Uiso 1 1 calc R U
H7C H 0.6443 -0.1357 0.3240 0.171 Uiso 1 1 calc R U
C8 C 0.6934(2) 0.1853(9) 0.3856(5) 0.0636(18) Uani 1 1 d . .
H8 H 0.7039 0.1063 0.3448 0.076 Uiso 1 1 calc R U
C9 C 0.6992(3) 0.3553(11) 0.3523(6) 0.088(3) Uani 1 1 d . .
H9A H 0.6872 0.4349 0.3901 0.106 Uiso 1 1 calc R U
H9B H 0.7285 0.3787 0.3488 0.106 Uiso 1 1 calc R U
C10 C 0.5417(3) 0.2263(19) 0.1841(5) 0.117(4) Uani 1 1 d . .
H21 H 0.5670 0.2897 0.1745 0.141 Uiso 1 1 calc R U
C11 C 0.5137(4) 0.284(3) 0.1163(7) 0.201(10) Uani 1 1 d . .
H11A H 0.5236 0.2432 0.0646 0.302 Uiso 1 1 calc R U
H11B H 0.5133 0.4035 0.1152 0.302 Uiso 1 1 calc R U
H11C H 0.4863 0.2433 0.1257 0.302 Uiso 1 1 calc R U
C12 C 0.5555(5) 0.052(2) 0.1760(8) 0.186(7) Uani 1 1 d . .
H12A H 0.5340 -0.0207 0.1944 0.278 Uiso 1 1 calc R U
H12B H 0.5798 0.0354 0.2090 0.278 Uiso 1 1 calc R U
H12C H 0.5617 0.0293 0.1195 0.278 Uiso 1 1 calc R U
C13 C 0.4751(3) 0.2147(13) 0.3232(6) 0.088(3) Uani 1 1 d . .
H13 H 0.4731 0.2446 0.3815 0.105 Uiso 1 1 calc R U
C14 C 0.4720(4) 0.0198(17) 0.3193(8) 0.140(5) Uani 1 1 d . .
H14A H 0.4448 -0.0143 0.3353 0.211 Uiso 1 1 calc R U
H14B H 0.4919 -0.0283 0.3561 0.211 Uiso 1 1 calc R U
H14C H 0.4773 -0.0170 0.2642 0.211 Uiso 1 1 calc R U
C15 C 0.4384(3) 0.292(2) 0.2813(7) 0.152(6) Uani 1 1 d . .
H15A H 0.4393 0.2683 0.2235 0.228 Uiso 1 1 calc R U
H15B H 0.4391 0.4105 0.2893 0.228 Uiso 1 1 calc R U
H15C H 0.4135 0.2480 0.3042 0.228 Uiso 1 1 calc R U
C16 C 0.5254(4) 0.5216(16) 0.2960(9) 0.134(4) Uani 1 1 d . .
H16 H 0.5056 0.5596 0.2545 0.161 Uiso 1 1 calc R U
C17 C 0.5090(5) 0.5870(17) 0.3791(10) 0.169(6) Uani 1 1 d . .
H17A H 0.5316 0.6052 0.4161 0.254 Uiso 1 1 calc R U
H17B H 0.4905 0.5067 0.4024 0.254 Uiso 1 1 calc R U
H17C H 0.4945 0.6896 0.3704 0.254 Uiso 1 1 calc R U
C18 C 0.5672(5) 0.595(3) 0.2698(14) 0.235(10) Uani 1 1 d . .
H18A H 0.5795 0.6522 0.3155 0.352 Uiso 1 1 calc R U
H18B H 0.5631 0.6716 0.2253 0.352 Uiso 1 1 calc R U
H18C H 0.5852 0.5071 0.2523 0.352 Uiso 1 1 calc R U
C21 C 0.7625(2) 0.0608(11) 0.1923(5) 0.071(2) Uani 1 1 d . .
C22 C 0.7845(2) -0.0296(10) 0.1238(5) 0.069(2) Uani 1 1 d . .
H22 H 0.7739 0.0152 0.0718 0.083 Uiso 1 1 calc R U
C23 C 0.7754(3) -0.2084(13) 0.1240(6) 0.086(2) Uani 1 1 d . .
H23 H 0.7708 -0.2573 0.0730 0.103 Uiso 1 1 calc R U
C24 C 0.7732(3) -0.3074(11) 0.1888(6) 0.088(3) Uani 1 1 d . .
H24 H 0.7640 -0.4144 0.1774 0.106 Uiso 1 1 calc R U
C25 C 0.7829(2) -0.2755(9) 0.2769(5) 0.0693(19) Uani 1 1 d . .
H25 H 0.7571 -0.2873 0.3076 0.083 Uiso 1 1 calc R U
C26 C 0.7995(2) -0.1032(8) 0.2946(4) 0.0578(16) Uani 1 1 d . .
H26 H 0.8252 -0.0863 0.2640 0.069 Uiso 1 1 calc R U
C27 C 0.8129(3) -0.4069(11) 0.3097(7) 0.106(3) Uani 1 1 d . .
H27A H 0.8036 -0.5152 0.2933 0.159 Uiso 1 1 calc R U
H27B H 0.8140 -0.4008 0.3686 0.159 Uiso 1 1 calc R U
H27C H 0.8398 -0.3871 0.2876 0.159 Uiso 1 1 calc R U
C28 C 0.8069(2) -0.0671(9) 0.3845(4) 0.0631(18) Uani 1 1 d . .
H28 H 0.8272 -0.1476 0.4049 0.076 Uiso 1 1 calc R U
C29 C 0.8238(3) 0.1040(10) 0.4006(6) 0.081(2) Uani 1 1 d . .
H29A H 0.8055 0.1854 0.3761 0.098 Uiso 1 1 calc R U
H29B H 0.8244 0.1234 0.4595 0.098 Uiso 1 1 calc R U
C30 C 0.8746(2) -0.1008(11) -0.0102(4) 0.0718(19) Uani 1 1 d . .
H30 H 0.8970 -0.0612 -0.0454 0.086 Uiso 1 1 calc R U
C31 C 0.8404(3) -0.1709(12) -0.0679(6) 0.098(3) Uani 1 1 d . .
H31A H 0.8515 -0.2598 -0.1003 0.147 Uiso 1 1 calc R U
H31B H 0.8306 -0.0843 -0.1036 0.147 Uiso 1 1 calc R U
H31C H 0.8179 -0.2119 -0.0354 0.147 Uiso 1 1 calc R U
C32 C 0.8925(3) -0.2395(12) 0.0442(6) 0.102(3) Uani 1 1 d . .
H32A H 0.8712 -0.2826 0.0791 0.152 Uiso 1 1 calc R U
H32B H 0.9144 -0.1955 0.0774 0.152 Uiso 1 1 calc R U
H32C H 0.9029 -0.3269 0.0100 0.152 Uiso 1 1 calc R U
C33 C 0.8273(3) 0.2214(10) -0.0142(5) 0.081(2) Uani 1 1 d . .
H33 H 0.8040 0.1566 -0.0356 0.097 Uiso 1 1 calc R U
C34 C 0.8509(4) 0.2833(18) -0.0894(7) 0.134(4) Uani 1 1 d . .
H34A H 0.8338 0.3580 -0.1204 0.201 Uiso 1 1 calc R U
H34B H 0.8584 0.1905 -0.1232 0.201 Uiso 1 1 calc R U
H34C H 0.8754 0.3404 -0.0717 0.201 Uiso 1 1 calc R U
C35 C 0.8084(3) 0.3716(12) 0.0303(7) 0.114(3) Uani 1 1 d . .
H35A H 0.8300 0.4401 0.0521 0.171 Uiso 1 1 calc R U
H35B H 0.7912 0.3335 0.0744 0.171 Uiso 1 1 calc R U
H35C H 0.7921 0.4350 -0.0079 0.171 Uiso 1 1 calc R U
C36 C 0.9025(3) 0.1641(13) 0.1100(6) 0.095(3) Uani 1 1 d . .
H36 H 0.9137 0.0689 0.1404 0.114 Uiso 1 1 calc R U
C37 C 0.8919(4) 0.289(2) 0.1753(7) 0.156(6) Uani 1 1 d . .
H37A H 0.8866 0.2326 0.2262 0.234 Uiso 1 1 calc R U
H37B H 0.8677 0.3498 0.1589 0.234 Uiso 1 1 calc R U
H37C H 0.9145 0.3647 0.1825 0.234 Uiso 1 1 calc R U
C38 C 0.9386(3) 0.223(2) 0.0549(8) 0.150(5) Uani 1 1 d . .
H38A H 0.9330 0.3333 0.0350 0.225 Uiso 1 1 calc R U
H38B H 0.9416 0.1491 0.0091 0.225 Uiso 1 1 calc R U
H38C H 0.9637 0.2243 0.0864 0.225 Uiso 1 1 calc R U

loop_
_atom_site_aniso_label
_atom_site_aniso_U_11
_atom_site_aniso_U_22
_atom_site_aniso_U_33
_atom_site_aniso_U_23
_atom_site_aniso_U_13
_atom_site_aniso_U_12
Si1 0.0570(11) 0.0869(14) 0.0689(13) 0.0016(11) -0.0095(9) 0.0014(10)
Si2 0.0571(11) 0.0592(11) 0.0651(12) -0.0026(9) -0.0068(9) -0.0016(9)
O1 0.045(2) 0.083(3) 0.068(3) -0.016(3) -0.002(2) 0.007(2)
O2 0.062(3) 0.149(6) 0.099(4) -0.060(4) -0.006(3) 0.021(4)
O3 0.055(3) 0.111(4) 0.056(3) -0.007(3) -0.007(2) 0.009(3)
O4 0.057(3) 0.078(3) 0.088(4) -0.024(3) -0.013(3) 0.006(2)
O5 0.162(7) 0.143(7) 0.115(6) 0.024(5) 0.007(5) 0.049(6)
O6 0.059(3) 0.077(3) 0.067(3) 0.006(2) -0.003(2) 0.022(2)
O7 0.088(4) 0.144(5) 0.082(4) 0.017(4) -0.003(3) 0.056(4)
O8 0.045(2) 0.077(3) 0.063(3) -0.005(2) -0.004(2) -0.003(2)
O9 0.071(3) 0.079(3) 0.072(3) 0.004(3) 0.011(3) 0.020(3)
O10 0.114(5) 0.117(6) 0.130(6) 0.004(4) -0.011(4) -0.020(4)
C1 0.047(4) 0.097(6) 0.066(5) -0.014(5) -0.001(3) 0.011(4)
C2 0.045(4) 0.110(6) 0.054(4) -0.007(4) -0.002(3) 0.002(4)
C3 0.079(6) 0.107(7) 0.078(6) 0.021(5) -0.001(4) -0.014(5)
C4 0.080(6) 0.085(6) 0.096(6) 0.020(5) -0.016(5) -0.012(5)
C5 0.070(5) 0.074(5) 0.082(5) 0.005(4) -0.020(4) 0.000(4)
C6 0.050(4) 0.067(4) 0.057(4) -0.015(3) -0.004(3) 0.009(3)
C7 0.092(7) 0.073(6) 0.177(11) -0.030(6) -0.009(7) 0.008(5)
C8 0.057(4) 0.065(5) 0.069(5) -0.011(4) 0.004(3) 0.010(3)
C9 0.098(6) 0.088(6) 0.080(6) 0.007(5) 0.015(5) 0.011(5)
C10 0.087(7) 0.195(13) 0.069(6) -0.005(7) -0.010(5) 0.003(7)
C11 0.127(10) 0.40(3) 0.075(7) 0.011(12) -0.023(7) 0.051(15)
C12 0.31(2) 0.146(13) 0.104(9) -0.032(9) 0.056(11) 0.057(14)
C13 0.066(5) 0.121(7) 0.077(5) -0.008(5) -0.013(4) 0.004(5)
C14 0.138(9) 0.139(10) 0.145(10) 0.000(8) -0.024(8) -0.077(8)
C15 0.062(6) 0.273(19) 0.121(9) 0.013(11) -0.011(6) 0.016(9)
C16 0.127(10) 0.101(8) 0.173(13) 0.022(8) -0.012(9) -0.004(7)
C17 0.194(13) 0.089(8) 0.225(17) -0.044(10) 0.004(12) 0.021(9)
C18 0.201(17) 0.161(15) 0.34(3) 0.054(17) 0.056(17) -0.073(14)
C21 0.054(4) 0.092(5) 0.067(5) 0.004(4) -0.007(3) 0.015(4)
C22 0.055(4) 0.094(6) 0.058(4) -0.007(4) -0.008(3) -0.001(4)
C23 0.086(6) 0.090(6) 0.083(6) -0.020(5) -0.004(4) -0.023(5)
C24 0.081(6) 0.068(5) 0.116(8) -0.024(5) 0.006(5) -0.023(4)
C25 0.071(5) 0.065(4) 0.072(5) -0.002(4) 0.009(4) -0.005(4)
C26 0.050(4) 0.056(4) 0.067(4) -0.001(3) -0.001(3) 0.016(3)
C27 0.116(7) 0.060(5) 0.140(8) 0.005(6) 0.005(6) 0.027(5)
C28 0.056(4) 0.065(4) 0.068(5) 0.005(4) 0.002(3) 0.008(3)
C29 0.075(5) 0.075(5) 0.094(6) -0.002(5) 0.000(4) -0.003(4)
C30 0.074(5) 0.072(5) 0.069(5) 0.003(4) 0.003(4) 0.000(4)
C31 0.117(7) 0.094(7) 0.083(6) -0.037(5) -0.012(5) -0.004(5)
C32 0.100(7) 0.081(6) 0.124(8) -0.006(6) -0.005(6) 0.029(5)
C33 0.087(6) 0.067(5) 0.088(6) 0.009(4) -0.001(4) -0.001(4)
C34 0.125(9) 0.149(10) 0.128(9) 0.065(9) 0.002(7) 0.002(8)
C35 0.121(8) 0.066(5) 0.155(9) 0.006(6) -0.021(7) 0.014(5)
C36 0.084(6) 0.090(6) 0.110(7) -0.019(5) -0.003(5) -0.023(5)
C37 0.166(11) 0.188(14) 0.114(8) -0.064(9) -0.029(8) -0.061(11)
C38 0.089(8) 0.186(13) 0.176(12) -0.024(11) 0.006(8) -0.060(9)

loop_
_atom_type_symbol
_atom_type_description
_atom_type_scat_dispersion_real
_atom_type_scat_dispersion_imag
_atom_type_scat_source
C C 0.0181 0.0091 'International Tables Vol C Tables 4.2.6.8 and 6.1.1.4'
H H 0.0000 0.0000 'International Tables Vol C Tables 4.2.6.8 and 6.1.1.4'
O O 0.0492 0.0322 'International Tables Vol C Tables 4.2.6.8 and 6.1.1.4'
Si Si 0.2541 0.3302 'International Tables Vol C Tables 4.2.6.8 and 6.1.1.4'

loop_
_geom_angle_atom_site_label_1
_geom_angle_atom_site_label_2
_geom_angle_atom_site_label_3
_geom_angle
O3 Si1 C16 108.9(5)
O3 Si1 C10 103.1(4)
C16 Si1 C10 111.5(7)
O3 Si1 C13 109.6(3)
C16 Si1 C13 108.0(5)
C10 Si1 C13 115.5(5)
O8 Si2 C33 109.5(3)
O8 Si2 C30 109.2(3)
C33 Si2 C30 109.3(4)
O8 Si2 C36 101.4(3)
C33 Si2 C36 118.2(5)
C30 Si2 C36 108.8(4)
C1 O1 C6 122.3(5)
C2 O3 Si1 127.4(4)
C21 O6 C26 122.4(6)
C22 O8 Si2 127.3(4)
O2 C1 O1 117.8(7)
O2 C1 C2 121.7(7)
O1 C1 C2 120.4(7)
O3 C2 C3 113.2(7)
O3 C2 C1 110.1(6)
C3 C2 C1 110.4(6)
C4 C3 C2 127.3(8)
C3 C4 C5 131.3(9)
C4 C5 C7 110.3(8)
C4 C5 C6 114.4(7)
C7 C5 C6 110.4(7)
O1 C6 C5 111.6(6)
O1 C6 C8 103.5(5)
C5 C6 C8 114.3(6)
O4 C8 C9 109.3(7)
O4 C8 C6 110.0(6)
C9 C8 C6 113.6(7)
O5 C9 C8 112.7(8)
C12 C10 C11 114.4(13)
C12 C10 Si1 116.5(9)
C11 C10 Si1 114.3(9)
C15 C13 C14 110.2(10)
C15 C13 Si1 114.5(8)
C14 C13 Si1 112.7(8)
C18 C16 C17 114.7(14)
C18 C16 Si1 110.7(11)
C17 C16 Si1 114.1(9)
O7 C21 O6 118.3(7)
O7 C21 C22 120.8(7)
O6 C21 C22 120.9(7)
O8 C22 C23 114.7(6)
O8 C22 C21 108.7(6)
C23 C22 C21 112.0(7)
C24 C23 C22 127.1(8)
C23 C24 C25 130.6(8)
C24 C25 C26 114.5(7)
C24 C25 C27 110.3(7)
C26 C25 C27 110.0(6)
O6 C26 C28 103.7(5)
O6 C26 C25 110.0(5)
C28 C26 C25 114.5(6)
O9 C28 C29 109.1(6)
O9 C28 C26 110.9(5)
C29 C28 C26 113.6(7)
O10 C29 C28 113.1(7)
C32 C30 C31 110.5(8)
C32 C30 Si2 111.6(6)
C31 C30 Si2 113.2(6)
C34 C33 C35 108.7(9)
C34 C33 Si2 113.8(6)
C35 C33 Si2 115.3(6)
C37 C36 C38 112.2(9)
C37 C36 Si2 114.9(7)
C38 C36 Si2 114.4(7)

loop_
_geom_bond_atom_site_label_1
_geom_bond_atom_site_label_2
_geom_bond_distance
Si1 O3 1.641(5)
Si1 C16 1.838(13)
Si1 C10 1.842(10)
Si1 C13 1.864(9)
Si2 O8 1.655(5)
Si2 C33 1.847(8)
Si2 C30 1.849(8)
Si2 C36 1.876(8)
O1 C1 1.336(8)
O1 C6 1.459(8)
O2 C1 1.196(9)
O3 C2 1.436(8)
O4 C8 1.412(8)
O5 C9 1.345(11)
O6 C21 1.316(8)
O6 C26 1.463(8)
O7 C21 1.216(9)
O8 C22 1.438(8)
O9 C28 1.418(8)
O10 C29 1.379(10)
C1 C2 1.509(10)
C2 C3 1.487(13)
C3 C4 1.320(12)
C4 C5 1.472(12)
C5 C7 1.484(12)
C5 C6 1.519(11)
C6 C8 1.531(9)
C8 C9 1.484(12)
C10 C12 1.48(2)
C10 C11 1.500(15)
C13 C15 1.506(13)
C13 C14 1.574(17)
C16 C18 1.540(18)
C16 C17 1.548(18)
C21 C22 1.513(11)
C22 C23 1.469(13)
C23 C24 1.323(12)
C24 C25 1.489(12)
C25 C26 1.515(10)
C25 C27 1.531(11)
C26 C28 1.510(10)
C28 C29 1.505(11)
C30 C32 1.537(12)
C30 C31 1.556(11)
C33 C34 1.529(13)
C33 C35 1.538(13)
C36 C37 1.504(16)
C36 C38 1.553(14)
